data_7057193
loop_
_publ_author_name
'Yu, Ya-Dong'
'Meng, Ling-Bin'
'Chen, Qiu-Cheng'
'Chen, Guang-Hui'
'Huang, Xiao-Chun'

_publ_section_title
;
 Substituent regulated photoluminescent thermochromism in a rare type of
 octahedral Cu4I4 clusters
;
_journal_issue 11
_journal_name_full 'New Journal of Chemistry'
_journal_page_first 8426
_journal_paper_doi 10.1039/C8NJ00505B
_journal_volume 42
_journal_year 2018
_chemical_compound_source 'solvothermal condition'
_chemical_formula_sum 'C30 H26 Cu4 I4 N6'
_chemical_formula_weight 1232.33
_chemical_name_systematic 4
_space_group_IT_number 2
_space_group_name_Hall '-P 1'
_space_group_name_H-M_alt 'P -1'
_symmetry_cell_setting triclinic
_symmetry_space_group_name_Hall '-P 1'
_symmetry_space_group_name_H-M 'P -1'
_atom_sites_solution_hydrogens geom
_atom_sites_solution_primary direct
_atom_sites_solution_secondary difmap
_audit_creation_method SHELXL-97
_audit_update_record
;
2017-01-01 deposited with the CCDC.
2018-03-20 downloaded from the CCDC.
;
_cell_angle_alpha 96.490(5)
_cell_angle_beta 91.848(5)
_cell_angle_gamma 105.378(6)
_cell_formula_units_Z 1
_cell_length_a 8.3998(6)
_cell_length_b 9.9053(5)
_cell_length_c 10.7689(6)
_cell_measurement_reflns_used 2472
_cell_measurement_temperature 293(2)
_cell_measurement_theta_max 26.0420
_cell_measurement_theta_min 3.7660
_cell_volume 856.57(9)
_computing_structure_refinement 'SHELXL-97 (Sheldrick, 1997)'
_computing_structure_solution 'SHELXS-97 (Sheldrick, 1990)'
_diffrn_ambient_temperature 293(2)
_diffrn_measured_fraction_theta_full 0.999
_diffrn_measured_fraction_theta_max 0.999
_diffrn_measurement_device_type 'Xcalibur, Atlas, Gemini'
_diffrn_measurement_method 'phi and omega scans'
_diffrn_radiation_monochromator graphite
_diffrn_radiation_source 'Enhance (Mo) X-ray Source'
_diffrn_radiation_type MoK\a
_diffrn_radiation_wavelength 0.71073
_diffrn_reflns_av_R_equivalents 0.0321
_diffrn_reflns_av_sigmaI/netI 0.0442
_diffrn_reflns_limit_h_max 9
_diffrn_reflns_limit_h_min -9
_diffrn_reflns_limit_k_max 11
_diffrn_reflns_limit_k_min -11
_diffrn_reflns_limit_l_max 9
_diffrn_reflns_limit_l_min -12
_diffrn_reflns_number 7094
_diffrn_reflns_theta_full 25.00
_diffrn_reflns_theta_max 25.00
_diffrn_reflns_theta_min 2.84
_diffrn_standards_decay_% 'not available'
_diffrn_standards_interval_count 'not available'
_diffrn_standards_interval_time 'not available'
_diffrn_standards_number 'not available'
_exptl_absorpt_coefficient_mu 6.092
_exptl_absorpt_correction_T_max 0.3754
_exptl_absorpt_correction_T_min 0.1001
_exptl_absorpt_correction_type multi-scan
_exptl_absorpt_process_details
; 
CrysAlisPro, Oxford Diffraction Ltd., 
Version 1.171.34.44 (release 25-10-2010 CrysAlis171 .NET) 
Empirical absorption correction using spherical harmonics, 
implemented in SCALE3 ABSPACK scaling algorithm. 
;
_exptl_crystal_colour yellow
_exptl_crystal_density_diffrn 2.392
_exptl_crystal_density_method 'not measured'
_exptl_crystal_description needle
_exptl_crystal_F_000 576
_exptl_crystal_preparation ', Luminescent'
_exptl_crystal_recrystallization_method 'solvothermal condition'
_exptl_crystal_size_max 0.70
_exptl_crystal_size_mid 0.20
_exptl_crystal_size_min 0.20
_refine_diff_density_max 0.628
_refine_diff_density_min -0.689
_refine_diff_density_rms 0.102
_refine_ls_extinction_method none
_refine_ls_goodness_of_fit_ref 1.007
_refine_ls_hydrogen_treatment mixed
_refine_ls_matrix_type full
_refine_ls_number_parameters 199
_refine_ls_number_reflns 2999
_refine_ls_number_restraints 0
_refine_ls_restrained_S_all 1.007
_refine_ls_R_factor_all 0.0480
_refine_ls_R_factor_gt 0.0316
_refine_ls_shift/su_max 0.000
_refine_ls_shift/su_mean 0.000
_refine_ls_structure_factor_coef Fsqd
_refine_ls_weighting_details 'calc w=1/[\s^2^(Fo^2^)+(0.0187P)^2^+0.1030P] where P=(Fo^2^+2Fc^2^)/3'
_refine_ls_weighting_scheme calc
_refine_ls_wR_factor_gt 0.0529
_refine_ls_wR_factor_ref 0.0596
_reflns_number_gt 2338
_reflns_number_total 2999
_reflns_threshold_expression >2sigma(I)
_cod_data_source_file c8nj00505b2.cif
_cod_data_source_block 1_CCDC5
_cod_depositor_comments 'Adding full bibliography for 7057188--7057196.cif.'
_cod_original_sg_symbol_H-M p-1
_cod_database_code 7057193

loop_
_symmetry_equiv_pos_as_xyz
'x, y, z'
'-x, -y, -z'

loop_
_atom_site_label
_atom_site_type_symbol
_atom_site_fract_x
_atom_site_fract_y
_atom_site_fract_z
_atom_site_U_iso_or_equiv
_atom_site_adp_type
_atom_site_occupancy
_atom_site_symmetry_multiplicity
_atom_site_calc_flag
_atom_site_refinement_flags
Cu1 Cu 0.33994(10) 0.33736(6) 0.43844(7) 0.0640(2) Uani 1 1 d .
Cu2 Cu 0.44426(9) 0.56334(6) 0.33467(7) 0.0614(2) Uani 1 1 d .
I1 I 0.68698(5) 0.43809(3) 0.38897(3) 0.04836(12) Uani 1 1 d .
I2 I 0.20068(5) 0.37103(3) 0.22958(4) 0.06292(15) Uani 1 1 d .
C1 C -0.1308(8) -0.3061(5) 0.1346(5) 0.0667(18) Uani 1 1 d .
H1A H -0.1257 -0.4017 0.1357 0.100 Uiso 1 1 calc R
H1B H -0.0916 -0.2738 0.0575 0.100 Uiso 1 1 calc R
H1C H -0.2432 -0.3021 0.1415 0.100 Uiso 1 1 calc R
C2 C 0.0591(7) -0.2699(5) 0.3174(5) 0.0499(14) Uani 1 1 d .
H2 H 0.0482 -0.3665 0.3051 0.060 Uiso 1 1 calc R
C3 C 0.1631(6) -0.1880(5) 0.4142(5) 0.0441(13) Uani 1 1 d .
H3 H 0.2214 -0.2293 0.4665 0.053 Uiso 1 1 calc R
C4 C 0.1815(6) -0.0435(4) 0.4343(4) 0.0310(11) Uani 1 1 d .
C5 C 0.0861(6) 0.0093(5) 0.3541(5) 0.0411(13) Uani 1 1 d .
H5 H 0.0911 0.1049 0.3661 0.049 Uiso 1 1 calc R
C6 C -0.0134(6) -0.0754(5) 0.2592(5) 0.0440(13) Uani 1 1 d .
H6 H -0.0738 -0.0371 0.2058 0.053 Uiso 1 1 calc R
C7 C 0.2938(6) 0.0440(4) 0.5345(5) 0.0324(11) Uani 1 1 d .
C8 C 0.3646(6) 0.0009(4) 0.6344(5) 0.0355(11) Uani 1 1 d .
H8 H 0.3516 -0.0915 0.6506 0.043 Uiso 1 1 calc R
C9 C 0.4594(6) 0.1228(4) 0.7066(4) 0.0345(11) Uani 1 1 d .
C10 C 0.5598(6) 0.1366(5) 0.8222(5) 0.0391(12) Uani 1 1 d .
C11 C 0.6201(6) 0.0264(5) 0.8514(5) 0.0455(13) Uani 1 1 d .
H11 H 0.5947 -0.0571 0.7967 0.055 Uiso 1 1 calc R
C12 C 0.7168(7) 0.0374(6) 0.9594(6) 0.0577(16) Uani 1 1 d .
H12 H 0.7572 -0.0378 0.9764 0.069 Uiso 1 1 calc R
C13 C 0.7534(8) 0.1572(7) 1.0411(6) 0.0697(19) Uani 1 1 d .
H13 H 0.8196 0.1644 1.1137 0.084 Uiso 1 1 calc R
C14 C 0.6933(8) 0.2679(6) 1.0170(6) 0.0702(19) Uani 1 1 d .
H14 H 0.7174 0.3495 1.0741 0.084 Uiso 1 1 calc R
C15 C 0.5963(7) 0.2590(5) 0.9078(5) 0.0565(16) Uani 1 1 d .
H15 H 0.5558 0.3345 0.8918 0.068 Uiso 1 1 calc R
N3 N -0.0263(5) -0.2152(4) 0.2409(4) 0.0439(11) Uani 1 1 d .
N1 N 0.3421(5) 0.1872(3) 0.5444(4) 0.0369(10) Uani 1 1 d .
N2 N 0.4446(5) 0.2354(4) 0.6489(4) 0.0406(10) Uani 1 1 d .

loop_
_atom_site_aniso_label
_atom_site_aniso_U_11
_atom_site_aniso_U_22
_atom_site_aniso_U_33
_atom_site_aniso_U_23
_atom_site_aniso_U_13
_atom_site_aniso_U_12
Cu1 0.0896(6) 0.0457(4) 0.0539(5) 0.0227(3) -0.0174(4) 0.0094(4)
Cu2 0.0706(5) 0.0342(3) 0.0707(5) 0.0121(3) -0.0191(4) -0.0002(3)
I1 0.0593(2) 0.04327(19) 0.0479(2) 0.01320(15) 0.00427(18) 0.02017(16)
I2 0.0810(3) 0.0434(2) 0.0526(3) 0.01081(16) -0.0330(2) -0.00113(19)
C1 0.078(4) 0.056(3) 0.049(4) -0.004(3) -0.009(3) -0.006(3)
C2 0.063(4) 0.035(3) 0.049(4) 0.001(2) -0.002(3) 0.010(3)
C3 0.048(3) 0.038(3) 0.048(4) 0.009(2) -0.008(3) 0.015(2)
C4 0.034(3) 0.033(2) 0.029(3) 0.007(2) 0.003(2) 0.013(2)
C5 0.047(3) 0.032(2) 0.043(3) 0.003(2) 0.001(3) 0.010(2)
C6 0.042(3) 0.048(3) 0.042(3) 0.011(2) -0.005(3) 0.012(2)
C7 0.030(3) 0.030(2) 0.037(3) 0.011(2) 0.001(2) 0.005(2)
C8 0.038(3) 0.032(2) 0.038(3) 0.011(2) 0.000(2) 0.009(2)
C9 0.038(3) 0.032(2) 0.035(3) 0.011(2) 0.001(2) 0.010(2)
C10 0.036(3) 0.043(3) 0.036(3) 0.014(2) -0.001(2) 0.003(2)
C11 0.047(3) 0.052(3) 0.042(4) 0.020(2) 0.005(3) 0.016(3)
C12 0.044(3) 0.074(4) 0.058(4) 0.029(3) -0.005(3) 0.012(3)
C13 0.067(4) 0.081(4) 0.049(4) 0.031(4) -0.016(3) -0.008(4)
C14 0.087(5) 0.053(3) 0.050(4) 0.006(3) -0.015(4) -0.013(3)
C15 0.081(4) 0.045(3) 0.040(4) 0.014(2) -0.010(3) 0.008(3)
N3 0.045(3) 0.047(2) 0.033(3) 0.0033(19) -0.002(2) 0.002(2)
N1 0.045(2) 0.028(2) 0.036(3) 0.0091(16) -0.005(2) 0.0053(18)
N2 0.046(3) 0.036(2) 0.038(3) 0.0050(18) -0.006(2) 0.0098(19)

loop_
_atom_type_symbol
_atom_type_description
_atom_type_scat_dispersion_real
_atom_type_scat_dispersion_imag
_atom_type_scat_source
C C 0.0033 0.0016 'International Tables Vol C Tables 4.2.6.8 and 6.1.1.4'
H H 0.0000 0.0000 'International Tables Vol C Tables 4.2.6.8 and 6.1.1.4'
N N 0.0061 0.0033 'International Tables Vol C Tables 4.2.6.8 and 6.1.1.4'
Cu Cu 0.3201 1.2651 'International Tables Vol C Tables 4.2.6.8 and 6.1.1.4'
I I -0.4742 1.8119 'International Tables Vol C Tables 4.2.6.8 and 6.1.1.4'

loop_
_geom_angle_atom_site_label_1
_geom_angle_atom_site_label_2
_geom_angle_atom_site_label_3
_geom_angle
_geom_angle_site_symmetry_1
_geom_angle_site_symmetry_3
N1 Cu1 Cu2 159.41(12) . .
N1 Cu1 I2 139.82(11) . .
Cu2 Cu1 I2 58.56(2) . .
N1 Cu1 I1 103.15(11) . 2_666
Cu2 Cu1 I1 73.25(2) . 2_666
I2 Cu1 I1 105.29(3) . 2_666
N1 Cu1 Cu2 66.58(11) . 2_666
Cu2 Cu1 Cu2 95.70(3) . 2_666
I2 Cu1 Cu2 153.59(3) . 2_666
I1 Cu1 Cu2 57.23(2) 2_666 2_666
N1 Cu1 I1 102.24(12) . .
Cu2 Cu1 I1 59.45(2) . .
I2 Cu1 I1 100.39(3) . .
I1 Cu1 I1 99.52(2) 2_666 .
Cu2 Cu1 I1 66.95(2) 2_666 .
N2 Cu2 I2 144.56(13) 2_666 .
N2 Cu2 Cu1 149.09(13) 2_666 .
I2 Cu2 Cu1 61.22(2) . .
N2 Cu2 I1 104.95(13) 2_666 .
I2 Cu2 I1 107.11(3) . .
Cu1 Cu2 I1 66.40(3) . .
N2 Cu2 Cu1 66.84(13) 2_666 2_666
I2 Cu2 Cu1 144.99(3) . 2_666
Cu1 Cu2 Cu1 84.30(3) . 2_666
I1 Cu2 Cu1 59.33(2) . 2_666
Cu2 I1 Cu1 63.44(2) . 2_666
Cu2 I1 Cu1 54.15(2) . .
Cu1 I1 Cu1 80.48(2) 2_666 .
Cu2 I2 Cu1 60.22(2) . .
N3 C1 H1A 109.5 . .
N3 C1 H1B 109.5 . .
H1A C1 H1B 109.5 . .
N3 C1 H1C 109.5 . .
H1A C1 H1C 109.5 . .
H1B C1 H1C 109.5 . .
N3 C2 C3 121.8(4) . .
N3 C2 H2 119.1 . .
C3 C2 H2 119.1 . .
C2 C3 C4 120.2(5) . .
C2 C3 H3 119.9 . .
C4 C3 H3 119.9 . .
C3 C4 C5 116.3(4) . .
C3 C4 C7 120.5(4) . .
C5 C4 C7 123.2(4) . .
C6 C5 C4 121.3(4) . .
C6 C5 H5 119.3 . .
C4 C5 H5 119.3 . .
N3 C6 C5 120.8(5) . .
N3 C6 H6 119.6 . .
C5 C6 H6 119.6 . .
N1 C7 C8 109.1(4) . .
N1 C7 C4 123.3(4) . .
C8 C7 C4 127.6(4) . .
C7 C8 C9 106.5(4) . .
C7 C8 H8 126.8 . .
C9 C8 H8 126.8 . .
N2 C9 C8 107.6(4) . .
N2 C9 C10 123.5(4) . .
C8 C9 C10 128.9(4) . .
C11 C10 C15 117.9(5) . .
C11 C10 C9 120.4(4) . .
C15 C10 C9 121.8(5) . .
C12 C11 C10 121.5(5) . .
C12 C11 H11 119.3 . .
C10 C11 H11 119.3 . .
C13 C12 C11 120.3(6) . .
C13 C12 H12 119.9 . .
C11 C12 H12 119.9 . .
C12 C13 C14 120.2(6) . .
C12 C13 H13 119.9 . .
C14 C13 H13 119.9 . .
C13 C14 C15 120.3(6) . .
C13 C14 H14 119.8 . .
C15 C14 H14 119.8 . .
C14 C15 C10 119.9(5) . .
C14 C15 H15 120.1 . .
C10 C15 H15 120.1 . .
C2 N3 C6 119.6(4) . .
C2 N3 C1 119.9(4) . .
C6 N3 C1 120.4(5) . .
N2 N1 C7 108.0(4) . .
N2 N1 Cu1 112.5(3) . .
C7 N1 Cu1 138.3(3) . .
N1 N2 C9 108.9(3) . .
N1 N2 Cu2 114.1(3) . 2_666
C9 N2 Cu2 136.2(3) . 2_666

loop_
_geom_bond_atom_site_label_1
_geom_bond_atom_site_label_2
_geom_bond_distance
_geom_bond_site_symmetry_2
Cu1 N1 1.978(4) .
Cu1 Cu2 2.5720(9) .
Cu1 I2 2.5971(8) .
Cu1 I1 2.7950(8) 2_666
Cu1 Cu2 2.9066(11) 2_666
Cu1 I1 2.9077(9) .
Cu2 N2 1.949(3) 2_666
Cu2 I2 2.5282(8) .
Cu2 I1 2.7326(9) .
Cu2 Cu1 2.9066(11) 2_666
I1 Cu1 2.7950(8) 2_666
C1 N3 1.475(6) .
C1 H1A 0.9600 .
C1 H1B 0.9600 .
C1 H1C 0.9600 .
C2 N3 1.324(7) .
C2 C3 1.373(7) .
C2 H2 0.9300 .
C3 C4 1.388(6) .
C3 H3 0.9300 .
C4 C5 1.394(7) .
C4 C7 1.448(6) .
C5 C6 1.352(7) .
C5 H5 0.9300 .
C6 N3 1.351(6) .
C6 H6 0.9300 .
C7 N1 1.359(5) .
C7 C8 1.375(7) .
C8 C9 1.391(6) .
C8 H8 0.9300 .
C9 N2 1.367(6) .
C9 C10 1.454(7) .
C10 C11 1.381(7) .
C10 C15 1.395(7) .
C11 C12 1.374(8) .
C11 H11 0.9300 .
C12 C13 1.353(8) .
C12 H12 0.9300 .
C13 C14 1.369(9) .
C13 H13 0.9300 .
C14 C15 1.390(8) .
C14 H14 0.9300 .
C15 H15 0.9300 .
N1 N2 1.354(5) .
N2 Cu2 1.949(3) 2_666

loop_
_geom_torsion_atom_site_label_1
_geom_torsion_atom_site_label_2
_geom_torsion_atom_site_label_3
_geom_torsion_atom_site_label_4
_geom_torsion
_geom_torsion_site_symmetry_1
_geom_torsion_site_symmetry_4
N1 Cu1 Cu2 N2 -50.1(4) . 2_666
I2 Cu1 Cu2 N2 153.1(3) . 2_666
I1 Cu1 Cu2 N2 32.7(3) 2_666 2_666
Cu2 Cu1 Cu2 N2 -20.6(3) 2_666 2_666
I1 Cu1 Cu2 N2 -79.5(3) . 2_666
N1 Cu1 Cu2 I2 156.8(3) . .
I1 Cu1 Cu2 I2 -120.45(3) 2_666 .
Cu2 Cu1 Cu2 I2 -173.72(4) 2_666 .
I1 Cu1 Cu2 I2 127.33(3) . .
N1 Cu1 Cu2 I1 29.4(3) . .
I2 Cu1 Cu2 I1 -127.33(3) . .
I1 Cu1 Cu2 I1 112.22(2) 2_666 .
Cu2 Cu1 Cu2 I1 58.95(2) 2_666 .
N1 Cu1 Cu2 Cu1 -29.5(3) . 2_666
I2 Cu1 Cu2 Cu1 173.72(4) . 2_666
I1 Cu1 Cu2 Cu1 53.27(2) 2_666 2_666
Cu2 Cu1 Cu2 Cu1 0.0 2_666 2_666
I1 Cu1 Cu2 Cu1 -58.95(2) . 2_666
N2 Cu2 I1 Cu1 50.83(12) 2_666 2_666
I2 Cu2 I1 Cu1 -144.47(3) . 2_666
Cu1 Cu2 I1 Cu1 -97.65(3) . 2_666
N2 Cu2 I1 Cu1 148.48(13) 2_666 .
I2 Cu2 I1 Cu1 -46.82(3) . .
Cu1 Cu2 I1 Cu1 97.65(3) 2_666 .
N1 Cu1 I1 Cu2 -169.82(12) . .
I2 Cu1 I1 Cu2 43.61(2) . .
I1 Cu1 I1 Cu2 -64.01(2) 2_666 .
Cu2 Cu1 I1 Cu2 -112.12(3) 2_666 .
N1 Cu1 I1 Cu1 -105.81(12) . 2_666
Cu2 Cu1 I1 Cu1 64.01(2) . 2_666
I2 Cu1 I1 Cu1 107.62(3) . 2_666
I1 Cu1 I1 Cu1 0.0 2_666 2_666
Cu2 Cu1 I1 Cu1 -48.11(2) 2_666 2_666
N2 Cu2 I2 Cu1 -156.4(2) 2_666 .
I1 Cu2 I2 Cu1 49.68(3) . .
Cu1 Cu2 I2 Cu1 -10.94(7) 2_666 .
N1 Cu1 I2 Cu2 -167.58(19) . .
I1 Cu1 I2 Cu2 58.85(3) 2_666 .
Cu2 Cu1 I2 Cu2 14.17(9) 2_666 .
I1 Cu1 I2 Cu2 -44.12(3) . .
N3 C2 C3 C4 -0.1(8) . .
C2 C3 C4 C5 1.8(7) . .
C2 C3 C4 C7 -178.6(5) . .
C3 C4 C5 C6 -2.5(7) . .
C7 C4 C5 C6 177.9(4) . .
C4 C5 C6 N3 1.5(7) . .
C3 C4 C7 N1 166.7(4) . .
C5 C4 C7 N1 -13.7(7) . .
C3 C4 C7 C8 -15.2(7) . .
C5 C4 C7 C8 164.4(5) . .
N1 C7 C8 C9 -0.3(5) . .
C4 C7 C8 C9 -178.6(4) . .
C7 C8 C9 N2 -0.3(5) . .
C7 C8 C9 C10 -179.9(5) . .
N2 C9 C10 C11 -155.8(4) . .
C8 C9 C10 C11 23.8(8) . .
N2 C9 C10 C15 25.2(7) . .
C8 C9 C10 C15 -155.2(5) . .
C15 C10 C11 C12 -1.7(7) . .
C9 C10 C11 C12 179.2(4) . .
C10 C11 C12 C13 0.9(8) . .
C11 C12 C13 C14 0.5(9) . .
C12 C13 C14 C15 -1.0(9) . .
C13 C14 C15 C10 0.1(9) . .
C11 C10 C15 C14 1.2(8) . .
C9 C10 C15 C14 -179.7(5) . .
C3 C2 N3 C6 -1.1(8) . .
C3 C2 N3 C1 177.2(5) . .
C5 C6 N3 C2 0.4(7) . .
C5 C6 N3 C1 -177.9(5) . .
C8 C7 N1 N2 0.8(5) . .
C4 C7 N1 N2 179.2(4) . .
C8 C7 N1 Cu1 166.2(4) . .
C4 C7 N1 Cu1 -15.4(7) . .
Cu2 Cu1 N1 N2 31.7(6) . .
I2 Cu1 N1 N2 -179.8(2) . .
I1 Cu1 N1 N2 -45.6(3) 2_666 .
Cu2 Cu1 N1 N2 -0.6(3) 2_666 .
I1 Cu1 N1 N2 57.3(3) . .
Cu2 Cu1 N1 C7 -133.4(4) . .
I2 Cu1 N1 C7 15.2(6) . .
I1 Cu1 N1 C7 149.3(4) 2_666 .
Cu2 Cu1 N1 C7 -165.7(5) 2_666 .
I1 Cu1 N1 C7 -107.7(5) . .
C7 N1 N2 C9 -1.0(5) . .
Cu1 N1 N2 C9 -170.6(3) . .
C7 N1 N2 Cu2 170.6(3) . 2_666
Cu1 N1 N2 Cu2 0.9(4) . 2_666
C8 C9 N2 N1 0.8(5) . .
C10 C9 N2 N1 -179.6(4) . .
C8 C9 N2 Cu2 -168.0(4) . 2_666
C10 C9 N2 Cu2 11.6(8) . 2_666
